data_7001674
loop_
_publ_author_name
'Johnson, Andrew L.'
'Davidson, Matthew G.'
'P\'erez, Yolanda'
'Jones, Matthew D.'
'Merle, Nicolas'
'Raithby, Paul R.'
'Richards, Stephen P.'

_publ_section_title
;
 Synthesis and structure of aluminium amine-phenolate complexes
;
_journal_coden_ASTM DTARAF
_journal_issue 28
_journal_name_full 'Dalton Transactions'
_journal_page_first 5551
_journal_page_last 5558
_journal_paper_doi 10.1039/b904534a
_journal_year 2009
_chemical_formula_sum 'C61 H72 Al2 N2 O6'
_chemical_formula_weight 983.16
_chemical_name_common (Al(L2))2
_space_group_IT_number 2
_symmetry_cell_setting triclinic
_symmetry_space_group_name_Hall '-P 1'
_symmetry_space_group_name_H-M 'P -1'
_atom_sites_solution_hydrogens geom
_atom_sites_solution_primary direct
_atom_sites_solution_secondary difmap
_audit_creation_method SHELXL-97
_cell_angle_alpha 83.346(1)
_cell_angle_beta 74.345(1)
_cell_angle_gamma 74.317(1)
_cell_formula_units_Z 2
_cell_length_a 10.7360(1)
_cell_length_b 15.6960(2)
_cell_length_c 17.5490(3)
_cell_measurement_reflns_used 54058
_cell_measurement_temperature 150(2)
_cell_measurement_theta_max 28.283
_cell_measurement_theta_min 2.910
_cell_volume 2738.57(7)
_computing_cell_refinement 'HKL Scalepack (Otwinowski & Minor 1997)'
_computing_data_collection 'Kappa CCD'
_computing_data_reduction 'Denzo and Scalepak (Otwinowski & Minor, 1997)'
_computing_molecular_graphics 'ORTEP 3 for Windows (Farrugia, 1997)'
_computing_publication_material 'SHELXL-97 (Sheldrick, 1997)'
_computing_structure_refinement 'SHELXL-97 (Sheldrick, 1997)'
_computing_structure_solution 'SHELXS-86 (Sheldrick, 1986)'
_diffrn_ambient_temperature 150(2)
_diffrn_measured_fraction_theta_full 0.989
_diffrn_measured_fraction_theta_max 0.989
_diffrn_measurement_device_type 'Bruker Nonius Kappa CCD'
_diffrn_measurement_method 'Omega and phi scans'
_diffrn_radiation_monochromator graphite
_diffrn_radiation_source 'fine-focus sealed tube'
_diffrn_radiation_type MoK\a
_diffrn_radiation_wavelength 0.71073
_diffrn_reflns_av_R_equivalents 0.0339
_diffrn_reflns_av_sigmaI/netI 0.0292
_diffrn_reflns_limit_h_max 13
_diffrn_reflns_limit_h_min -13
_diffrn_reflns_limit_k_max 20
_diffrn_reflns_limit_k_min -20
_diffrn_reflns_limit_l_max 22
_diffrn_reflns_limit_l_min -22
_diffrn_reflns_number 46610
_diffrn_reflns_theta_full 27.56
_diffrn_reflns_theta_max 27.56
_diffrn_reflns_theta_min 3.54
_diffrn_standards_decay_% 0
_diffrn_standards_interval_count 0
_diffrn_standards_interval_time 0
_diffrn_standards_number 0
_exptl_absorpt_coefficient_mu 0.105
_exptl_absorpt_correction_T_max 0.982
_exptl_absorpt_correction_T_min 0.891
_exptl_absorpt_correction_type multi-scan
_exptl_absorpt_process_details
;
multi-scan from symmetry-related measurements
Sortav (Blessing 1995)
;
_exptl_crystal_colour Colourless
_exptl_crystal_density_diffrn 1.192
_exptl_crystal_density_method 'not measured'
_exptl_crystal_description Block
_exptl_crystal_F_000 1052
_exptl_crystal_size_max 0.17
_exptl_crystal_size_mid 0.10
_exptl_crystal_size_min 0.08
_refine_diff_density_max 0.377
_refine_diff_density_min -0.353
_refine_diff_density_rms 0.080
_refine_ls_extinction_method none
_refine_ls_goodness_of_fit_ref 1.110
_refine_ls_hydrogen_treatment constr
_refine_ls_matrix_type full
_refine_ls_number_parameters 640
_refine_ls_number_reflns 12512
_refine_ls_number_restraints 0
_refine_ls_restrained_S_all 1.110
_refine_ls_R_factor_all 0.0535
_refine_ls_R_factor_gt 0.0423
_refine_ls_shift/su_max 0.001
_refine_ls_shift/su_mean 0.000
_refine_ls_structure_factor_coef Fsqd
_refine_ls_weighting_details 'calc w=1/[\s^2^(Fo^2^)+(0.0496P)^2^+1.0771P] where P=(Fo^2^+2Fc^2^)/3'
_refine_ls_weighting_scheme calc
_refine_ls_wR_factor_gt 0.1110
_refine_ls_wR_factor_ref 0.1183
_reflns_number_gt 10478
_reflns_number_total 12512
_reflns_threshold_expression >2sigma(I)
_cod_data_source_file B904534A.txt
_cod_data_source_block '[Al(L2)]2'
_cod_depositor_comments
;
The following automatic conversions were performed:
'_symmetry_cell_setting' value 'Triclinic' changed to 'triclinic'
according to '/home/saulius/struct/CIF-dictionaries/cif_core.dic'
dictionary named 'cif_core.dic' version 2.4.1 from 2010-06-29.

Automatic conversion script
Id: cif_fix_enum 1527 2010-12-29 10:47:43Z saulius 
;
_cod_original_cell_volume 2738.57(6)
_cod_original_sg_symbol_H-M P-1
_cod_database_code 7001674

loop_
_symmetry_equiv_pos_as_xyz
'x, y, z'
'-x, -y, -z'

loop_
_atom_site_label
_atom_site_type_symbol
_atom_site_fract_x
_atom_site_fract_y
_atom_site_fract_z
_atom_site_U_iso_or_equiv
_atom_site_adp_type
_atom_site_occupancy
_atom_site_symmetry_multiplicity
_atom_site_calc_flag
_atom_site_refinement_flags
_atom_site_disorder_assembly
_atom_site_disorder_group
Al1 Al 0.60110(4) 0.28747(3) 0.43042(2) 0.02080(9) Uani 1 1 d . . .
N1 N 0.71175(11) 0.19808(7) 0.34221(7) 0.0220(2) Uani 1 1 d . . .
O1 O 0.50880(9) 0.20204(6) 0.46297(6) 0.0246(2) Uani 1 1 d . . .
C1 C 0.55329(15) 0.11897(9) 0.42689(9) 0.0274(3) Uani 1 1 d . . .
H1A H 0.4763 0.0953 0.4276 0.033 Uiso 1 1 calc R . .
H1B H 0.6129 0.0756 0.4554 0.033 Uiso 1 1 calc R . .
C2 C 0.62816(14) 0.13597(10) 0.34240(8) 0.0272(3) Uani 1 1 d . . .
H2A H 0.6857 0.0795 0.3196 0.033 Uiso 1 1 calc R . .
H2B H 0.5640 0.1621 0.3096 0.033 Uiso 1 1 calc R . .
O2 O 0.73865(9) 0.29136(7) 0.46398(6) 0.0256(2) Uani 1 1 d . . .
C21 C 0.86860(13) 0.27500(9) 0.42395(8) 0.0236(3) Uani 1 1 d . . .
C22 C 0.94973(14) 0.32605(10) 0.43652(9) 0.0278(3) Uani 1 1 d . . .
C23 C 1.08305(15) 0.30772(10) 0.39433(10) 0.0330(3) Uani 1 1 d . . .
H23 H 1.1384 0.3417 0.4032 0.040 Uiso 1 1 calc R . .
C24 C 1.13870(14) 0.24174(11) 0.33977(10) 0.0334(3) Uani 1 1 d . . .
C25 C 1.05678(14) 0.19188(10) 0.32836(9) 0.0284(3) Uani 1 1 d . . .
H25 H 1.0923 0.1470 0.2908 0.034 Uiso 1 1 calc R . .
C26 C 0.92334(13) 0.20637(9) 0.37097(8) 0.0246(3) Uani 1 1 d . . .
C27 C 0.89141(16) 0.39789(11) 0.49526(10) 0.0359(3) Uani 1 1 d . . .
H27A H 0.9589 0.4296 0.4945 0.054 Uiso 1 1 calc R . .
H27B H 0.8634 0.3714 0.5485 0.054 Uiso 1 1 calc R . .
H27C H 0.8140 0.4395 0.4811 0.054 Uiso 1 1 calc R . .
C28 C 1.28425(16) 0.22376(13) 0.29493(13) 0.0499(5) Uani 1 1 d . . .
H28A H 1.3195 0.1602 0.2862 0.075 Uiso 1 1 calc R . .
H28B H 1.3351 0.2424 0.3258 0.075 Uiso 1 1 calc R . .
H28C H 1.2924 0.2570 0.2437 0.075 Uiso 1 1 calc R . .
C29 C 0.83852(13) 0.14740(9) 0.36343(8) 0.0252(3) Uani 1 1 d . . .
H29A H 0.8903 0.1045 0.3222 0.030 Uiso 1 1 calc R . .
H29B H 0.8163 0.1135 0.4143 0.030 Uiso 1 1 calc R . .
O3 O 0.55169(10) 0.37242(7) 0.36298(6) 0.0274(2) Uani 1 1 d . . .
C31 C 0.53616(14) 0.36585(9) 0.29024(8) 0.0255(3) Uani 1 1 d . . .
C32 C 0.42746(15) 0.42479(10) 0.26681(9) 0.0305(3) Uani 1 1 d . . .
C33 C 0.41568(17) 0.42082(11) 0.19038(10) 0.0377(4) Uani 1 1 d . . .
H33 H 0.3438 0.4617 0.1738 0.045 Uiso 1 1 calc R . .
C34 C 0.50421(18) 0.35976(12) 0.13720(10) 0.0395(4) Uani 1 1 d . . .
C35 C 0.60877(16) 0.30049(11) 0.16261(9) 0.0331(3) Uani 1 1 d . . .
H35 H 0.6696 0.2573 0.1277 0.040 Uiso 1 1 calc R . .
C36 C 0.62639(14) 0.30300(10) 0.23824(8) 0.0266(3) Uani 1 1 d . . .
C37 C 0.32722(16) 0.48799(11) 0.32541(11) 0.0397(4) Uani 1 1 d . . .
H37A H 0.3669 0.5347 0.3332 0.059 Uiso 1 1 calc R . .
H37B H 0.3014 0.4558 0.3761 0.059 Uiso 1 1 calc R . .
H37C H 0.2480 0.5147 0.3052 0.059 Uiso 1 1 calc R . .
C38 C 0.4858(2) 0.35629(17) 0.05516(12) 0.0624(6) Uani 1 1 d . . .
H38A H 0.3989 0.3446 0.0596 0.094 Uiso 1 1 calc R . .
H38B H 0.5570 0.3089 0.0267 0.094 Uiso 1 1 calc R . .
H38C H 0.4895 0.4131 0.0261 0.094 Uiso 1 1 calc R . .
C39 C 0.74604(14) 0.24212(10) 0.26177(8) 0.0258(3) Uani 1 1 d . . .
H39A H 0.7893 0.1960 0.2223 0.031 Uiso 1 1 calc R . .
H39B H 0.8113 0.2765 0.2608 0.031 Uiso 1 1 calc R . .
Al2 Al 0.40620(4) 0.23592(3) 0.56349(2) 0.02086(9) Uani 1 1 d . . .
N2 N 0.32635(11) 0.31098(7) 0.66256(7) 0.0218(2) Uani 1 1 d . . .
O4 O 0.47631(9) 0.33072(6) 0.52301(6) 0.0240(2) Uani 1 1 d . . .
C3 C 0.46066(14) 0.40178(9) 0.57115(8) 0.0252(3) Uani 1 1 d . . .
H3A H 0.3914 0.4538 0.5592 0.030 Uiso 1 1 calc R . .
H3B H 0.5458 0.4193 0.5613 0.030 Uiso 1 1 calc R . .
C4 C 0.41900(14) 0.36858(9) 0.65680(8) 0.0249(3) Uani 1 1 d . . .
H4A H 0.4988 0.3345 0.6748 0.030 Uiso 1 1 calc R . .
H4B H 0.3738 0.4194 0.6912 0.030 Uiso 1 1 calc R . .
O5 O 0.25382(9) 0.22834(7) 0.55119(6) 0.0256(2) Uani 1 1 d . . .
C51 C 0.13271(13) 0.24466(9) 0.60332(8) 0.0230(3) Uani 1 1 d . . .
C52 C 0.04308(14) 0.19411(9) 0.60236(8) 0.0258(3) Uani 1 1 d . . .
C53 C -0.08128(14) 0.21189(10) 0.65645(9) 0.0293(3) Uani 1 1 d . . .
H53 H -0.1428 0.1788 0.6552 0.035 Uiso 1 1 calc R . .
C54 C -0.11930(14) 0.27645(10) 0.71251(9) 0.0292(3) Uani 1 1 d . . .
C55 C -0.02857(14) 0.32517(10) 0.71229(9) 0.0265(3) Uani 1 1 d . . .
H55 H -0.0518 0.3692 0.7500 0.032 Uiso 1 1 calc R . .
C56 C 0.09580(13) 0.31084(9) 0.65791(8) 0.0239(3) Uani 1 1 d . . .
C57 C 0.08472(16) 0.12135(10) 0.54525(10) 0.0329(3) Uani 1 1 d . . .
H57A H 0.0110 0.0933 0.5517 0.049 Uiso 1 1 calc R . .
H57B H 0.1628 0.0770 0.5559 0.049 Uiso 1 1 calc R . .
H57C H 0.1075 0.1462 0.4909 0.049 Uiso 1 1 calc R . .
C58 C -0.25256(15) 0.29119(12) 0.77256(10) 0.0393(4) Uani 1 1 d . . .
H58A H -0.2448 0.2503 0.8187 0.059 Uiso 1 1 calc R . .
H58B H -0.3194 0.2805 0.7488 0.059 Uiso 1 1 calc R . .
H58C H -0.2801 0.3524 0.7893 0.059 Uiso 1 1 calc R . .
C59 C 0.19084(13) 0.36629(9) 0.65732(9) 0.0246(3) Uani 1 1 d . . .
H59A H 0.2000 0.4042 0.6080 0.030 Uiso 1 1 calc R . .
H59B H 0.1531 0.4056 0.7026 0.030 Uiso 1 1 calc R . .
O6 O 0.49346(10) 0.14719(7) 0.61382(6) 0.0285(2) Uani 1 1 d . . .
C61 C 0.52346(14) 0.14024(9) 0.68418(8) 0.0244(3) Uani 1 1 d . . .
C62 C 0.63979(14) 0.07705(9) 0.69407(9) 0.0280(3) Uani 1 1 d . . .
C63 C 0.66777(15) 0.06521(10) 0.76805(10) 0.0327(3) Uani 1 1 d . . .
H63 H 0.7450 0.0215 0.7752 0.039 Uiso 1 1 calc R . .
C64 C 0.58686(16) 0.11502(11) 0.83202(9) 0.0328(3) Uani 1 1 d . . .
C65 C 0.47502(15) 0.17939(10) 0.81998(9) 0.0292(3) Uani 1 1 d . . .
H65 H 0.4200 0.2154 0.8624 0.035 Uiso 1 1 calc R . .
C66 C 0.44175(14) 0.19234(9) 0.74734(8) 0.0248(3) Uani 1 1 d . . .
C67 C 0.72927(16) 0.02540(11) 0.62408(10) 0.0373(4) Uani 1 1 d . . .
H67A H 0.8108 -0.0106 0.6380 0.056 Uiso 1 1 calc R . .
H67B H 0.7528 0.0665 0.5793 0.056 Uiso 1 1 calc R . .
H67C H 0.6825 -0.0134 0.6093 0.056 Uiso 1 1 calc R . .
C68 C 0.61966(19) 0.10115(14) 0.91174(10) 0.0459(4) Uani 1 1 d . . .
H68A H 0.5547 0.1446 0.9480 0.069 Uiso 1 1 calc R . .
H68B H 0.7096 0.1086 0.9056 0.069 Uiso 1 1 calc R . .
H68C H 0.6159 0.0412 0.9334 0.069 Uiso 1 1 calc R . .
C69 C 0.31349(14) 0.25733(9) 0.73895(8) 0.0252(3) Uani 1 1 d . . .
H69A H 0.2449 0.2243 0.7436 0.030 Uiso 1 1 calc R . .
H69B H 0.2817 0.2980 0.7832 0.030 Uiso 1 1 calc R . .
C1S C 0.72951(16) 0.03110(10) 0.14652(9) 0.0320(3) Uani 1 1 d . . .
C2S C 0.74375(17) -0.03143(10) 0.20862(9) 0.0333(3) Uani 1 1 d . . .
H2S H 0.6676 -0.0495 0.2404 0.040 Uiso 1 1 calc R . .
C3S C 0.86694(19) -0.06786(11) 0.22501(10) 0.0413(4) Uani 1 1 d . . .
H3S H 0.8748 -0.1104 0.2677 0.050 Uiso 1 1 calc R . .
C4S C 0.9778(2) -0.04235(13) 0.17940(14) 0.0522(5) Uani 1 1 d . . .
H4S H 1.0624 -0.0671 0.1906 0.063 Uiso 1 1 calc R . .
C5S C 0.9660(2) 0.01928(14) 0.11723(14) 0.0567(5) Uani 1 1 d . . .
H5S H 1.0426 0.0369 0.0856 0.068 Uiso 1 1 calc R . .
C6S C 0.8427(2) 0.05540(12) 0.10095(11) 0.0445(4) Uani 1 1 d . . .
H6S H 0.8357 0.0975 0.0579 0.053 Uiso 1 1 calc R . .
C7S C 0.5944(2) 0.07138(13) 0.13057(12) 0.0497(5) Uani 1 1 d . . .
H7S1 H 0.5414 0.1144 0.1706 0.075 Uiso 1 1 calc R . .
H7S2 H 0.5485 0.0247 0.1328 0.075 Uiso 1 1 calc R . .
H7S3 H 0.6054 0.1013 0.0779 0.075 Uiso 1 1 calc R . .
C11S C 0.17102(19) 0.48282(11) 0.86570(11) 0.0422(4) Uani 1 1 d . . .
C12S C 0.0477(2) 0.46383(13) 0.89970(11) 0.0480(4) Uani 1 1 d . . .
H12S H 0.0373 0.4259 0.9461 0.058 Uiso 1 1 calc R . .
C13S C -0.05948(19) 0.49934(13) 0.86689(12) 0.0475(4) Uani 1 1 d . . .
H13S H -0.1429 0.4860 0.8911 0.057 Uiso 1 1 calc R . .
C14S C -0.04684(19) 0.55379(11) 0.79972(11) 0.0427(4) Uani 1 1 d . . .
H14S H -0.1210 0.5780 0.7773 0.051 Uiso 1 1 calc R . .
C15S C 0.07409(19) 0.57305(11) 0.76507(10) 0.0389(4) Uani 1 1 d . . .
H15S H 0.0836 0.6105 0.7184 0.047 Uiso 1 1 calc R . .
C16S C 0.18173(18) 0.53826(11) 0.79767(10) 0.0384(4) Uani 1 1 d . . .
H16S H 0.2645 0.5524 0.7732 0.046 Uiso 1 1 calc R . .
C17S C 0.2880(3) 0.44590(17) 0.90193(17) 0.0742(7) Uani 1 1 d . . .
H17A H 0.3669 0.4194 0.8609 0.111 Uiso 1 1 calc R . .
H17B H 0.2671 0.4006 0.9432 0.111 Uiso 1 1 calc R . .
H17C H 0.3060 0.4937 0.9253 0.111 Uiso 1 1 calc R . .
C21S C 0.9851(2) -0.23748(12) 0.00312(11) 0.0456(4) Uani 1 1 d . . .
C22S C 0.8727(2) -0.17466(13) 0.03699(11) 0.0495(5) Uani 1 1 d . . .
H22S H 0.8654 -0.1528 0.0867 0.059 Uiso 1 1 calc R . .
C23S C 0.7700(2) -0.14281(14) -0.00045(13) 0.0577(5) Uani 1 1 d . . .
H23S H 0.6936 -0.0986 0.0234 0.069 Uiso 1 1 calc R . .
C24S C 0.7774(2) -0.17438(14) -0.07168(14) 0.0562(5) Uani 1 1 d . . .
H24S H 0.7062 -0.1530 -0.0969 0.067 Uiso 1 1 calc R . .
C25S C 0.8900(3) -0.23771(14) -0.10621(13) 0.0595(6) Uani 1 1 d . . .
H25S H 0.8969 -0.2594 -0.1559 0.071 Uiso 1 1 calc R . .
C26S C 0.9923(2) -0.26958(12) -0.06886(11) 0.0483(5) Uani 1 1 d . . .
H26S H 1.0685 -0.3139 -0.0926 0.058 Uiso 1 1 calc R . .
C27S C 1.0977(3) -0.27091(16) 0.04362(15) 0.0677(6) Uani 1 1 d . . .
H27D H 1.1438 -0.2242 0.0410 0.102 Uiso 1 1 calc R . .
H27E H 1.1609 -0.3228 0.0170 0.102 Uiso 1 1 calc R . .
H27F H 1.0615 -0.2874 0.0992 0.102 Uiso 1 1 calc R . .

loop_
_atom_site_aniso_label
_atom_site_aniso_U_11
_atom_site_aniso_U_22
_atom_site_aniso_U_33
_atom_site_aniso_U_23
_atom_site_aniso_U_13
_atom_site_aniso_U_12
Al1 0.01806(19) 0.0225(2) 0.02170(19) -0.00255(15) -0.00501(15) -0.00412(15)
N1 0.0198(5) 0.0247(6) 0.0221(5) -0.0032(4) -0.0063(4) -0.0043(4)
O1 0.0242(5) 0.0238(5) 0.0256(5) -0.0066(4) -0.0021(4) -0.0073(4)
C1 0.0282(7) 0.0244(7) 0.0303(7) -0.0076(6) -0.0046(6) -0.0078(6)
C2 0.0264(7) 0.0285(7) 0.0283(7) -0.0088(6) -0.0063(6) -0.0070(6)
O2 0.0196(5) 0.0319(5) 0.0262(5) -0.0061(4) -0.0061(4) -0.0057(4)
C21 0.0191(6) 0.0267(7) 0.0250(7) 0.0023(5) -0.0089(5) -0.0038(5)
C22 0.0265(7) 0.0271(7) 0.0328(7) 0.0041(6) -0.0148(6) -0.0065(6)
C23 0.0257(7) 0.0336(8) 0.0444(9) 0.0089(7) -0.0170(6) -0.0113(6)
C24 0.0200(7) 0.0357(8) 0.0406(8) 0.0097(7) -0.0093(6) -0.0040(6)
C25 0.0219(7) 0.0291(7) 0.0292(7) 0.0032(6) -0.0071(5) 0.0006(5)
C26 0.0209(6) 0.0266(7) 0.0254(7) 0.0029(5) -0.0095(5) -0.0025(5)
C27 0.0359(8) 0.0319(8) 0.0462(9) -0.0034(7) -0.0193(7) -0.0094(6)
C28 0.0212(8) 0.0518(11) 0.0693(13) 0.0055(9) -0.0038(8) -0.0077(7)
C29 0.0217(6) 0.0234(7) 0.0281(7) -0.0022(5) -0.0072(5) -0.0004(5)
O3 0.0294(5) 0.0262(5) 0.0253(5) -0.0020(4) -0.0093(4) -0.0020(4)
C31 0.0242(7) 0.0286(7) 0.0257(7) 0.0025(5) -0.0089(5) -0.0087(5)
C32 0.0258(7) 0.0288(7) 0.0394(8) 0.0038(6) -0.0136(6) -0.0078(6)
C33 0.0334(8) 0.0396(9) 0.0457(9) 0.0084(7) -0.0239(7) -0.0085(7)
C34 0.0440(9) 0.0472(10) 0.0348(8) 0.0049(7) -0.0228(7) -0.0136(8)
C35 0.0348(8) 0.0403(9) 0.0272(7) -0.0009(6) -0.0118(6) -0.0105(7)
C36 0.0245(7) 0.0320(7) 0.0252(7) 0.0012(6) -0.0092(5) -0.0084(6)
C37 0.0307(8) 0.0317(8) 0.0547(10) -0.0018(7) -0.0169(7) 0.0014(6)
C38 0.0723(15) 0.0780(15) 0.0446(11) 0.0010(10) -0.0388(11) -0.0090(12)
C39 0.0225(7) 0.0326(7) 0.0206(6) -0.0025(5) -0.0050(5) -0.0038(5)
Al2 0.01833(19) 0.0219(2) 0.0224(2) -0.00276(15) -0.00497(15) -0.00451(15)
N2 0.0177(5) 0.0236(6) 0.0245(6) -0.0022(4) -0.0055(4) -0.0051(4)
O4 0.0240(5) 0.0231(5) 0.0245(5) -0.0059(4) -0.0020(4) -0.0072(4)
C3 0.0247(7) 0.0231(7) 0.0279(7) -0.0063(5) -0.0037(5) -0.0069(5)
C4 0.0226(6) 0.0267(7) 0.0280(7) -0.0056(5) -0.0064(5) -0.0086(5)
O5 0.0204(5) 0.0308(5) 0.0265(5) -0.0054(4) -0.0050(4) -0.0069(4)
C51 0.0192(6) 0.0256(7) 0.0244(6) 0.0022(5) -0.0084(5) -0.0043(5)
C52 0.0252(7) 0.0261(7) 0.0286(7) 0.0038(5) -0.0122(6) -0.0071(5)
C53 0.0242(7) 0.0311(7) 0.0357(8) 0.0074(6) -0.0119(6) -0.0114(6)
C54 0.0211(7) 0.0324(8) 0.0320(7) 0.0072(6) -0.0072(6) -0.0058(6)
C55 0.0207(6) 0.0270(7) 0.0293(7) 0.0007(5) -0.0070(5) -0.0021(5)
C56 0.0198(6) 0.0242(7) 0.0279(7) 0.0012(5) -0.0086(5) -0.0044(5)
C57 0.0352(8) 0.0317(8) 0.0375(8) -0.0016(6) -0.0135(7) -0.0134(6)
C58 0.0233(7) 0.0461(10) 0.0439(9) 0.0042(7) -0.0010(7) -0.0112(7)
C59 0.0193(6) 0.0226(7) 0.0308(7) -0.0042(5) -0.0058(5) -0.0025(5)
O6 0.0299(5) 0.0263(5) 0.0286(5) -0.0048(4) -0.0120(4) 0.0001(4)
C61 0.0245(7) 0.0237(7) 0.0268(7) 0.0025(5) -0.0087(5) -0.0082(5)
C62 0.0260(7) 0.0239(7) 0.0347(8) 0.0030(6) -0.0098(6) -0.0066(5)
C63 0.0298(8) 0.0300(8) 0.0398(8) 0.0083(6) -0.0159(6) -0.0068(6)
C64 0.0353(8) 0.0364(8) 0.0316(8) 0.0099(6) -0.0157(6) -0.0145(6)
C65 0.0300(7) 0.0341(8) 0.0257(7) 0.0031(6) -0.0076(6) -0.0129(6)
C66 0.0226(7) 0.0266(7) 0.0268(7) 0.0017(5) -0.0071(5) -0.0092(5)
C67 0.0319(8) 0.0309(8) 0.0443(9) -0.0036(7) -0.0125(7) 0.0037(6)
C68 0.0493(10) 0.0565(11) 0.0347(9) 0.0117(8) -0.0221(8) -0.0121(9)
C69 0.0225(7) 0.0302(7) 0.0224(6) -0.0013(5) -0.0045(5) -0.0066(5)
C1S 0.0428(9) 0.0269(7) 0.0272(7) -0.0057(6) -0.0075(6) -0.0098(6)
C2S 0.0472(9) 0.0288(8) 0.0258(7) -0.0044(6) -0.0043(6) -0.0162(7)
C3S 0.0613(11) 0.0301(8) 0.0371(9) 0.0006(7) -0.0203(8) -0.0118(8)
C4S 0.0447(11) 0.0447(11) 0.0724(14) -0.0067(10) -0.0227(10) -0.0101(8)
C5S 0.0440(11) 0.0505(12) 0.0704(14) -0.0023(10) 0.0038(10) -0.0213(9)
C6S 0.0569(11) 0.0345(9) 0.0362(9) 0.0041(7) -0.0018(8) -0.0136(8)
C7S 0.0541(11) 0.0452(10) 0.0532(11) -0.0081(9) -0.0237(9) -0.0051(9)
C11S 0.0504(10) 0.0336(9) 0.0487(10) -0.0070(7) -0.0240(8) -0.0070(7)
C12S 0.0683(13) 0.0431(10) 0.0373(9) 0.0087(8) -0.0171(9) -0.0223(9)
C13S 0.0436(10) 0.0490(11) 0.0508(11) 0.0009(8) -0.0090(8) -0.0169(8)
C14S 0.0463(10) 0.0324(9) 0.0513(10) -0.0024(7) -0.0194(8) -0.0057(7)
C15S 0.0555(11) 0.0259(8) 0.0354(8) -0.0021(6) -0.0115(7) -0.0098(7)
C16S 0.0408(9) 0.0303(8) 0.0443(9) -0.0111(7) -0.0036(7) -0.0122(7)
C17S 0.0814(17) 0.0599(14) 0.100(2) -0.0048(13) -0.0642(16) -0.0073(12)
C21S 0.0582(11) 0.0384(9) 0.0386(9) 0.0054(7) -0.0051(8) -0.0192(8)
C22S 0.0662(13) 0.0433(10) 0.0342(9) -0.0106(8) 0.0047(8) -0.0196(9)
C23S 0.0518(12) 0.0504(12) 0.0578(13) -0.0068(10) 0.0066(10) -0.0097(9)
C24S 0.0554(12) 0.0525(12) 0.0635(13) -0.0004(10) -0.0183(10) -0.0159(10)
C25S 0.0863(16) 0.0509(12) 0.0436(11) -0.0078(9) -0.0177(11) -0.0172(11)
C26S 0.0609(12) 0.0374(9) 0.0360(9) -0.0074(7) 0.0023(8) -0.0069(8)
C27S 0.0812(17) 0.0656(14) 0.0673(15) 0.0264(12) -0.0323(13) -0.0349(13)

loop_
_atom_type_symbol
_atom_type_description
_atom_type_scat_dispersion_real
_atom_type_scat_dispersion_imag
_atom_type_scat_source
C C 0.0033 0.0016 'International Tables Vol C Tables 4.2.6.8 and 6.1.1.4'
H H 0.0000 0.0000 'International Tables Vol C Tables 4.2.6.8 and 6.1.1.4'
Al Al 0.0645 0.0514 'International Tables Vol C Tables 4.2.6.8 and 6.1.1.4'
N N 0.0061 0.0033 'International Tables Vol C Tables 4.2.6.8 and 6.1.1.4'
O O 0.0106 0.0060 'International Tables Vol C Tables 4.2.6.8 and 6.1.1.4'

loop_
_geom_angle_atom_site_label_1
_geom_angle_atom_site_label_2
_geom_angle_atom_site_label_3
_geom_angle
_geom_angle_site_symmetry_1
_geom_angle_site_symmetry_3
_geom_angle_publ_flag
O3 Al1 O2 116.21(5) . . ?
O3 Al1 O1 120.00(5) . . ?
O2 Al1 O1 123.79(5) . . ?
O3 Al1 O4 99.43(5) . . ?
O2 Al1 O4 94.19(5) . . ?
O1 Al1 O4 76.43(4) . . ?
O3 Al1 N1 93.83(5) . . ?
O2 Al1 N1 94.99(5) . . ?
O1 Al1 N1 82.35(4) . . ?
O4 Al1 N1 158.55(5) . . ?
O3 Al1 Al2 120.59(4) . . ?
O2 Al1 Al2 108.03(4) . . ?
O1 Al1 Al2 38.92(3) . . ?
O4 Al1 Al2 38.30(3) . . ?
N1 Al1 Al2 120.25(4) . . ?
C2 N1 C39 110.22(10) . . ?
C2 N1 C29 109.38(11) . . ?
C39 N1 C29 108.77(10) . . ?
C2 N1 Al1 106.24(8) . . ?
C39 N1 Al1 113.21(8) . . ?
C29 N1 Al1 108.94(8) . . ?
C1 O1 Al1 121.16(8) . . ?
C1 O1 Al2 132.01(9) . . ?
Al1 O1 Al2 102.96(5) . . ?
O1 C1 C2 106.22(11) . . ?
O1 C1 H1A 110.5 . . ?
C2 C1 H1A 110.5 . . ?
O1 C1 H1B 110.5 . . ?
C2 C1 H1B 110.5 . . ?
H1A C1 H1B 108.7 . . ?
N1 C2 C1 108.98(11) . . ?
N1 C2 H2A 109.9 . . ?
C1 C2 H2A 109.9 . . ?
N1 C2 H2B 109.9 . . ?
C1 C2 H2B 109.9 . . ?
H2A C2 H2B 108.3 . . ?
C21 O2 Al1 128.50(9) . . ?
O2 C21 C26 120.34(12) . . ?
O2 C21 C22 119.79(13) . . ?
C26 C21 C22 119.86(13) . . ?
C23 C22 C21 118.45(14) . . ?
C23 C22 C27 121.91(14) . . ?
C21 C22 C27 119.64(13) . . ?
C24 C23 C22 122.77(14) . . ?
C24 C23 H23 118.6 . . ?
C22 C23 H23 118.6 . . ?
C25 C24 C23 117.86(14) . . ?
C25 C24 C28 120.88(16) . . ?
C23 C24 C28 121.26(15) . . ?
C24 C25 C26 121.32(14) . . ?
C24 C25 H25 119.3 . . ?
C26 C25 H25 119.3 . . ?
C25 C26 C21 119.68(13) . . ?
C25 C26 C29 121.07(13) . . ?
C21 C26 C29 119.21(12) . . ?
C22 C27 H27A 109.5 . . ?
C22 C27 H27B 109.5 . . ?
H27A C27 H27B 109.5 . . ?
C22 C27 H27C 109.5 . . ?
H27A C27 H27C 109.5 . . ?
H27B C27 H27C 109.5 . . ?
C24 C28 H28A 109.5 . . ?
C24 C28 H28B 109.5 . . ?
H28A C28 H28B 109.5 . . ?
C24 C28 H28C 109.5 . . ?
H28A C28 H28C 109.5 . . ?
H28B C28 H28C 109.5 . . ?
N1 C29 C26 112.62(11) . . ?
N1 C29 H29A 109.1 . . ?
C26 C29 H29A 109.1 . . ?
N1 C29 H29B 109.1 . . ?
C26 C29 H29B 109.1 . . ?
H29A C29 H29B 107.8 . . ?
C31 O3 Al1 128.55(9) . . ?
O3 C31 C36 121.48(12) . . ?
O3 C31 C32 118.45(13) . . ?
C36 C31 C32 120.07(13) . . ?
C33 C32 C31 118.26(14) . . ?
C33 C32 C37 122.64(14) . . ?
C31 C32 C37 119.08(14) . . ?
C34 C33 C32 122.99(14) . . ?
C34 C33 H33 118.5 . . ?
C32 C33 H33 118.5 . . ?
C33 C34 C35 117.62(14) . . ?
C33 C34 C38 121.26(16) . . ?
C35 C34 C38 121.11(17) . . ?
C34 C35 C36 121.53(15) . . ?
C34 C35 H35 119.2 . . ?
C36 C35 H35 119.2 . . ?
C35 C36 C31 119.49(13) . . ?
C35 C36 C39 120.10(13) . . ?
C31 C36 C39 120.30(12) . . ?
C32 C37 H37A 109.5 . . ?
C32 C37 H37B 109.5 . . ?
H37A C37 H37B 109.5 . . ?
C32 C37 H37C 109.5 . . ?
H37A C37 H37C 109.5 . . ?
H37B C37 H37C 109.5 . . ?
C34 C38 H38A 109.5 . . ?
C34 C38 H38B 109.5 . . ?
H38A C38 H38B 109.5 . . ?
C34 C38 H38C 109.5 . . ?
H38A C38 H38C 109.5 . . ?
H38B C38 H38C 109.5 . . ?
N1 C39 C36 113.14(11) . . ?
N1 C39 H39A 109.0 . . ?
C36 C39 H39A 109.0 . . ?
N1 C39 H39B 109.0 . . ?
C36 C39 H39B 109.0 . . ?
H39A C39 H39B 107.8 . . ?
O5 Al2 O6 117.23(5) . . ?
O5 Al2 O4 122.05(5) . . ?
O6 Al2 O4 120.70(5) . . ?
O5 Al2 O1 97.19(5) . . ?
O6 Al2 O1 95.08(5) . . ?
O4 Al2 O1 76.49(4) . . ?
O5 Al2 N2 96.02(5) . . ?
O6 Al2 N2 93.37(5) . . ?
O4 Al2 N2 82.60(4) . . ?
O1 Al2 N2 158.93(5) . . ?
O5 Al2 Al1 120.05(4) . . ?
O6 Al2 Al1 106.64(4) . . ?
O4 Al2 Al1 39.16(3) . . ?
O1 Al2 Al1 38.12(3) . . ?
N2 Al2 Al1 120.83(4) . . ?
C69 N2 C4 110.51(10) . . ?
C69 N2 C59 109.14(10) . . ?
C4 N2 C59 110.39(10) . . ?
C69 N2 Al2 113.85(8) . . ?
C4 N2 Al2 105.08(8) . . ?
C59 N2 Al2 107.78(8) . . ?
C3 O4 Al2 121.17(8) . . ?
C3 O4 Al1 133.15(8) . . ?
Al2 O4 Al1 102.53(5) . . ?
O4 C3 C4 106.80(11) . . ?
O4 C3 H3A 110.4 . . ?
C4 C3 H3A 110.4 . . ?
O4 C3 H3B 110.4 . . ?
C4 C3 H3B 110.4 . . ?
H3A C3 H3B 108.6 . . ?
N2 C4 C3 108.98(11) . . ?
N2 C4 H4A 109.9 . . ?
C3 C4 H4A 109.9 . . ?
N2 C4 H4B 109.9 . . ?
C3 C4 H4B 109.9 . . ?
H4A C4 H4B 108.3 . . ?
C51 O5 Al2 128.95(9) . . ?
O5 C51 C56 120.87(12) . . ?
O5 C51 C52 119.24(12) . . ?
C56 C51 C52 119.90(12) . . ?
C53 C52 C51 118.44(13) . . ?
C53 C52 C57 121.85(13) . . ?
C51 C52 C57 119.68(13) . . ?
C52 C53 C54 122.66(13) . . ?
C52 C53 H53 118.7 . . ?
C54 C53 H53 118.7 . . ?
C55 C54 C53 117.65(13) . . ?
C55 C54 C58 121.12(14) . . ?
C53 C54 C58 121.21(14) . . ?
C54 C55 C56 121.48(14) . . ?
C54 C55 H55 119.3 . . ?
C56 C55 H55 119.3 . . ?
C55 C56 C51 119.85(13) . . ?
C55 C56 C59 120.49(13) . . ?
C51 C56 C59 119.66(12) . . ?
C52 C57 H57A 109.5 . . ?
C52 C57 H57B 109.5 . . ?
H57A C57 H57B 109.5 . . ?
C52 C57 H57C 109.5 . . ?
H57A C57 H57C 109.5 . . ?
H57B C57 H57C 109.5 . . ?
C54 C58 H58A 109.5 . . ?
C54 C58 H58B 109.5 . . ?
H58A C58 H58B 109.5 . . ?
C54 C58 H58C 109.5 . . ?
H58A C58 H58C 109.5 . . ?
H58B C58 H58C 109.5 . . ?
N2 C59 C56 112.43(11) . . ?
N2 C59 H59A 109.1 . . ?
C56 C59 H59A 109.1 . . ?
N2 C59 H59B 109.1 . . ?
C56 C59 H59B 109.1 . . ?
H59A C59 H59B 107.8 . . ?
C61 O6 Al2 132.10(9) . . ?
O6 C61 C66 122.12(12) . . ?
O6 C61 C62 118.03(13) . . ?
C66 C61 C62 119.84(13) . . ?
C63 C62 C61 118.70(14) . . ?
C63 C62 C67 122.63(13) . . ?
C61 C62 C67 118.67(13) . . ?
C62 C63 C64 122.45(14) . . ?
C62 C63 H63 118.8 . . ?
C64 C63 H63 118.8 . . ?
C63 C64 C65 117.77(14) . . ?
C63 C64 C68 121.46(15) . . ?
C65 C64 C68 120.76(15) . . ?
C64 C65 C66 121.71(14) . . ?
C64 C65 H65 119.1 . . ?
C66 C65 H65 119.1 . . ?
C65 C66 C61 119.46(13) . . ?
C65 C66 C69 119.88(13) . . ?
C61 C66 C69 120.51(12) . . ?
C62 C67 H67A 109.5 . . ?
C62 C67 H67B 109.5 . . ?
H67A C67 H67B 109.5 . . ?
C62 C67 H67C 109.5 . . ?
H67A C67 H67C 109.5 . . ?
H67B C67 H67C 109.5 . . ?
C64 C68 H68A 109.5 . . ?
C64 C68 H68B 109.5 . . ?
H68A C68 H68B 109.5 . . ?
C64 C68 H68C 109.5 . . ?
H68A C68 H68C 109.5 . . ?
H68B C68 H68C 109.5 . . ?
N2 C69 C66 113.87(11) . . ?
N2 C69 H69A 108.8 . . ?
C66 C69 H69A 108.8 . . ?
N2 C69 H69B 108.8 . . ?
C66 C69 H69B 108.8 . . ?
H69A C69 H69B 107.7 . . ?
C6S C1S C2S 117.96(16) . . ?
C6S C1S C7S 121.53(16) . . ?
C2S C1S C7S 120.51(16) . . ?
C3S C2S C1S 121.21(15) . . ?
C3S C2S H2S 119.4 . . ?
C1S C2S H2S 119.4 . . ?
C4S C3S C2S 119.87(17) . . ?
C4S C3S H3S 120.1 . . ?
C2S C3S H3S 120.1 . . ?
C3S C4S C5S 119.84(18) . . ?
C3S C4S H4S 120.1 . . ?
C5S C4S H4S 120.1 . . ?
C4S C5S C6S 120.10(18) . . ?
C4S C5S H5S 120.0 . . ?
C6S C5S H5S 120.0 . . ?
C5S C6S C1S 121.01(17) . . ?
C5S C6S H6S 119.5 . . ?
C1S C6S H6S 119.5 . . ?
C1S C7S H7S1 109.5 . . ?
C1S C7S H7S2 109.5 . . ?
H7S1 C7S H7S2 109.5 . . ?
C1S C7S H7S3 109.5 . . ?
H7S1 C7S H7S3 109.5 . . ?
H7S2 C7S H7S3 109.5 . . ?
C16S C11S C12S 117.58(16) . . ?
C16S C11S C17S 121.1(2) . . ?
C12S C11S C17S 121.3(2) . . ?
C13S C12S C11S 120.84(17) . . ?
C13S C12S H12S 119.6 . . ?
C11S C12S H12S 119.6 . . ?
C14S C13S C12S 120.68(18) . . ?
C14S C13S H13S 119.7 . . ?
C12S C13S H13S 119.7 . . ?
C13S C14S C15S 119.40(17) . . ?
C13S C14S H14S 120.3 . . ?
C15S C14S H14S 120.3 . . ?
C14S C15S C16S 120.38(16) . . ?
C14S C15S H15S 119.8 . . ?
C16S C15S H15S 119.8 . . ?
C15S C16S C11S 121.11(16) . . ?
C15S C16S H16S 119.4 . . ?
C11S C16S H16S 119.4 . . ?
C11S C17S H17A 109.5 . . ?
C11S C17S H17B 109.5 . . ?
H17A C17S H17B 109.5 . . ?
C11S C17S H17C 109.5 . . ?
H17A C17S H17C 109.5 . . ?
H17B C17S H17C 109.5 . . ?
C22S C21S C26S 118.50(19) . . ?
C22S C21S C27S 120.54(19) . . ?
C26S C21S C27S 121.0(2) . . ?
C21S C22S C23S 120.79(18) . . ?
C21S C22S H22S 119.6 . . ?
C23S C22S H22S 119.6 . . ?
C24S C23S C22S 120.64(19) . . ?
C24S C23S H23S 119.7 . . ?
C22S C23S H23S 119.7 . . ?
C23S C24S C25S 119.0(2) . . ?
C23S C24S H24S 120.5 . . ?
C25S C24S H24S 120.5 . . ?
C26S C25S C24S 120.33(19) . . ?
C26S C25S H25S 119.8 . . ?
C24S C25S H25S 119.8 . . ?
C25S C26S C21S 120.67(18) . . ?
C25S C26S H26S 119.7 . . ?
C21S C26S H26S 119.7 . . ?
C21S C27S H27D 109.5 . . ?
C21S C27S H27E 109.5 . . ?
H27D C27S H27E 109.5 . . ?
C21S C27S H27F 109.5 . . ?
H27D C27S H27F 109.5 . . ?
H27E C27S H27F 109.5 . . ?

loop_
_geom_bond_atom_site_label_1
_geom_bond_atom_site_label_2
_geom_bond_distance
_geom_bond_site_symmetry_2
_geom_bond_publ_flag
Al1 O3 1.7466(11) . ?
Al1 O2 1.7488(10) . ?
Al1 O1 1.8279(10) . ?
Al1 O4 1.8669(10) . ?
Al1 N1 2.0941(12) . ?
Al1 Al2 2.8856(6) . ?
N1 C2 1.4921(17) . ?
N1 C39 1.4957(17) . ?
N1 C29 1.4977(17) . ?
O1 C1 1.4215(16) . ?
O1 Al2 1.8602(10) . ?
C1 C2 1.516(2) . ?
C1 H1A 0.9900 . ?
C1 H1B 0.9900 . ?
C2 H2A 0.9900 . ?
C2 H2B 0.9900 . ?
O2 C21 1.3509(16) . ?
C21 C26 1.4018(19) . ?
C21 C22 1.404(2) . ?
C22 C23 1.391(2) . ?
C22 C27 1.505(2) . ?
C23 C24 1.390(2) . ?
C23 H23 0.9500 . ?
C24 C25 1.389(2) . ?
C24 C28 1.513(2) . ?
C25 C26 1.3958(19) . ?
C25 H25 0.9500 . ?
C26 C29 1.5009(19) . ?
C27 H27A 0.9800 . ?
C27 H27B 0.9800 . ?
C27 H27C 0.9800 . ?
C28 H28A 0.9800 . ?
C28 H28B 0.9800 . ?
C28 H28C 0.9800 . ?
C29 H29A 0.9900 . ?
C29 H29B 0.9900 . ?
O3 C31 1.3500(17) . ?
C31 C36 1.400(2) . ?
C31 C32 1.4050(19) . ?
C32 C33 1.391(2) . ?
C32 C37 1.504(2) . ?
C33 C34 1.389(3) . ?
C33 H33 0.9500 . ?
C34 C35 1.391(2) . ?
C34 C38 1.514(2) . ?
C35 C36 1.397(2) . ?
C35 H35 0.9500 . ?
C36 C39 1.5049(19) . ?
C37 H37A 0.9800 . ?
C37 H37B 0.9800 . ?
C37 H37C 0.9800 . ?
C38 H38A 0.9800 . ?
C38 H38B 0.9800 . ?
C38 H38C 0.9800 . ?
C39 H39A 0.9900 . ?
C39 H39B 0.9900 . ?
Al2 O5 1.7433(10) . ?
Al2 O6 1.7475(11) . ?
Al2 O4 1.8322(10) . ?
Al2 N2 2.0663(12) . ?
N2 C69 1.4923(17) . ?
N2 C4 1.4925(17) . ?
N2 C59 1.4999(16) . ?
O4 C3 1.4235(16) . ?
C3 C4 1.521(2) . ?
C3 H3A 0.9900 . ?
C3 H3B 0.9900 . ?
C4 H4A 0.9900 . ?
C4 H4B 0.9900 . ?
O5 C51 1.3510(16) . ?
C51 C56 1.3990(19) . ?
C51 C52 1.4072(19) . ?
C52 C53 1.392(2) . ?
C52 C57 1.502(2) . ?
C53 C54 1.397(2) . ?
C53 H53 0.9500 . ?
C54 C55 1.391(2) . ?
C54 C58 1.508(2) . ?
C55 C56 1.3942(19) . ?
C55 H55 0.9500 . ?
C56 C59 1.5070(19) . ?
C57 H57A 0.9800 . ?
C57 H57B 0.9800 . ?
C57 H57C 0.9800 . ?
C58 H58A 0.9800 . ?
C58 H58B 0.9800 . ?
C58 H58C 0.9800 . ?
C59 H59A 0.9900 . ?
C59 H59B 0.9900 . ?
O6 C61 1.3433(17) . ?
C61 C66 1.402(2) . ?
C61 C62 1.4075(19) . ?
C62 C63 1.391(2) . ?
C62 C67 1.504(2) . ?
C63 C64 1.391(2) . ?
C63 H63 0.9500 . ?
C64 C65 1.392(2) . ?
C64 C68 1.511(2) . ?
C65 C66 1.393(2) . ?
C65 H65 0.9500 . ?
C66 C69 1.5078(19) . ?
C67 H67A 0.9800 . ?
C67 H67B 0.9800 . ?
C67 H67C 0.9800 . ?
C68 H68A 0.9800 . ?
C68 H68B 0.9800 . ?
C68 H68C 0.9800 . ?
C69 H69A 0.9900 . ?
C69 H69B 0.9900 . ?
C1S C6S 1.385(2) . ?
C1S C2S 1.391(2) . ?
C1S C7S 1.505(2) . ?
C2S C3S 1.385(2) . ?
C2S H2S 0.9500 . ?
C3S C4S 1.374(3) . ?
C3S H3S 0.9500 . ?
C4S C5S 1.381(3) . ?
C4S H4S 0.9500 . ?
C5S C6S 1.384(3) . ?
C5S H5S 0.9500 . ?
C6S H6S 0.9500 . ?
C7S H7S1 0.9800 . ?
C7S H7S2 0.9800 . ?
C7S H7S3 0.9800 . ?
C11S C16S 1.391(3) . ?
C11S C12S 1.394(3) . ?
C11S C17S 1.506(3) . ?
C12S C13S 1.379(3) . ?
C12S H12S 0.9500 . ?
C13S C14S 1.372(3) . ?
C13S H13S 0.9500 . ?
C14S C15S 1.375(3) . ?
C14S H14S 0.9500 . ?
C15S C16S 1.380(3) . ?
C15S H15S 0.9500 . ?
C16S H16S 0.9500 . ?
C17S H17A 0.9800 . ?
C17S H17B 0.9800 . ?
C17S H17C 0.9800 . ?
C21S C22S 1.374(3) . ?
C21S C26S 1.389(3) . ?
C21S C27S 1.508(3) . ?
C22S C23S 1.383(3) . ?
C22S H22S 0.9500 . ?
C23S C24S 1.372(3) . ?
C23S H23S 0.9500 . ?
C24S C25S 1.383(3) . ?
C24S H24S 0.9500 . ?
C25S C26S 1.379(3) . ?
C25S H25S 0.9500 . ?
C26S H26S 0.9500 . ?
C27S H27D 0.9800 . ?
C27S H27E 0.9800 . ?
C27S H27F 0.9800 . ?

loop_
_geom_torsion_atom_site_label_1
_geom_torsion_atom_site_label_2
_geom_torsion_atom_site_label_3
_geom_torsion_atom_site_label_4
_geom_torsion
_geom_torsion_site_symmetry_1
_geom_torsion_site_symmetry_2
_geom_torsion_site_symmetry_3
_geom_torsion_site_symmetry_4
_geom_torsion_publ_flag
O3 Al1 N1 C2 -102.55(9) . . . . ?
O2 Al1 N1 C2 140.70(9) . . . . ?
O1 Al1 N1 C2 17.23(8) . . . . ?
O4 Al1 N1 C2 25.71(17) . . . . ?
Al2 Al1 N1 C2 26.46(9) . . . . ?
O3 Al1 N1 C39 18.56(9) . . . . ?
O2 Al1 N1 C39 -98.19(9) . . . . ?
O1 Al1 N1 C39 138.34(9) . . . . ?
O4 Al1 N1 C39 146.82(12) . . . . ?
Al2 Al1 N1 C39 147.57(8) . . . . ?
O3 Al1 N1 C29 139.72(9) . . . . ?
O2 Al1 N1 C29 22.97(9) . . . . ?
O1 Al1 N1 C29 -100.51(9) . . . . ?
O4 Al1 N1 C29 -92.03(15) . . . . ?
Al2 Al1 N1 C29 -91.27(8) . . . . ?
O3 Al1 O1 C1 96.93(11) . . . . ?
O2 Al1 O1 C1 -83.98(11) . . . . ?
O4 Al1 O1 C1 -169.90(11) . . . . ?
N1 Al1 O1 C1 6.92(10) . . . . ?
Al2 Al1 O1 C1 -160.33(13) . . . . ?
O3 Al1 O1 Al2 -102.74(6) . . . . ?
O2 Al1 O1 Al2 76.35(6) . . . . ?
O4 Al1 O1 Al2 -9.57(5) . . . . ?
N1 Al1 O1 Al2 167.25(5) . . . . ?
Al1 O1 C1 C2 -28.72(14) . . . . ?
Al2 O1 C1 C2 177.48(9) . . . . ?
C39 N1 C2 C1 -159.13(11) . . . . ?
C29 N1 C2 C1 81.32(13) . . . . ?
Al1 N1 C2 C1 -36.12(13) . . . . ?
O1 C1 C2 N1 41.22(15) . . . . ?
O3 Al1 O2 C21 -71.75(12) . . . . ?
O1 Al1 O2 C21 109.13(11) . . . . ?
O4 Al1 O2 C21 -174.41(11) . . . . ?
N1 Al1 O2 C21 25.01(12) . . . . ?
Al2 Al1 O2 C21 149.07(10) . . . . ?
Al1 O2 C21 C26 -38.61(18) . . . . ?
Al1 O2 C21 C22 142.48(11) . . . . ?
O2 C21 C22 C23 -179.89(12) . . . . ?
C26 C21 C22 C23 1.2(2) . . . . ?
O2 C21 C22 C27 0.7(2) . . . . ?
C26 C21 C22 C27 -178.21(13) . . . . ?
C21 C22 C23 C24 0.7(2) . . . . ?
C27 C22 C23 C24 -179.91(14) . . . . ?
C22 C23 C24 C25 -0.8(2) . . . . ?
C22 C23 C24 C28 179.97(15) . . . . ?
C23 C24 C25 C26 -0.9(2) . . . . ?
C28 C24 C25 C26 178.26(14) . . . . ?
C24 C25 C26 C21 2.8(2) . . . . ?
C24 C25 C26 C29 -174.81(13) . . . . ?
O2 C21 C26 C25 178.18(12) . . . . ?
C22 C21 C26 C25 -2.9(2) . . . . ?
O2 C21 C26 C29 -4.16(19) . . . . ?
C22 C21 C26 C29 174.75(12) . . . . ?
C2 N1 C29 C26 -175.35(11) . . . . ?
C39 N1 C29 C26 64.21(14) . . . . ?
Al1 N1 C29 C26 -59.62(12) . . . . ?
C25 C26 C29 N1 -126.10(13) . . . . ?
C21 C26 C29 N1 56.28(16) . . . . ?
O2 Al1 O3 C31 124.99(11) . . . . ?
O1 Al1 O3 C31 -55.85(13) . . . . ?
O4 Al1 O3 C31 -135.55(11) . . . . ?
N1 Al1 O3 C31 27.52(12) . . . . ?
Al2 Al1 O3 C31 -101.24(11) . . . . ?
Al1 O3 C31 C36 -40.58(19) . . . . ?
Al1 O3 C31 C32 140.31(12) . . . . ?
O3 C31 C32 C33 176.75(13) . . . . ?
C36 C31 C32 C33 -2.4(2) . . . . ?
O3 C31 C32 C37 -4.6(2) . . . . ?
C36 C31 C32 C37 176.30(14) . . . . ?
C31 C32 C33 C34 1.8(2) . . . . ?
C37 C32 C33 C34 -176.77(16) . . . . ?
C32 C33 C34 C35 0.0(3) . . . . ?
C32 C33 C34 C38 178.50(18) . . . . ?
C33 C34 C35 C36 -1.3(3) . . . . ?
C38 C34 C35 C36 -179.81(17) . . . . ?
C34 C35 C36 C31 0.7(2) . . . . ?
C34 C35 C36 C39 -175.70(15) . . . . ?
O3 C31 C36 C35 -177.95(13) . . . . ?
C32 C31 C36 C35 1.1(2) . . . . ?
O3 C31 C36 C39 -1.5(2) . . . . ?
C32 C31 C36 C39 177.56(13) . . . . ?
C2 N1 C39 C36 66.34(14) . . . . ?
C29 N1 C39 C36 -173.74(11) . . . . ?
Al1 N1 C39 C36 -52.49(13) . . . . ?
C35 C36 C39 N1 -134.57(14) . . . . ?
C31 C36 C39 N1 49.04(18) . . . . ?
C1 O1 Al2 O5 -71.74(12) . . . . ?
Al1 O1 Al2 O5 131.06(5) . . . . ?
C1 O1 Al2 O6 46.57(12) . . . . ?
Al1 O1 Al2 O6 -110.63(5) . . . . ?
C1 O1 Al2 O4 166.94(12) . . . . ?
Al1 O1 Al2 O4 9.75(5) . . . . ?
C1 O1 Al2 N2 159.83(13) . . . . ?
Al1 O1 Al2 N2 2.64(16) . . . . ?
C1 O1 Al2 Al1 157.20(14) . . . . ?
O3 Al1 Al2 O5 41.29(6) . . . . ?
O2 Al1 Al2 O5 178.34(5) . . . . ?
O1 Al1 Al2 O5 -59.80(6) . . . . ?
O4 Al1 Al2 O5 105.09(7) . . . . ?
N1 Al1 Al2 O5 -74.46(6) . . . . ?
O3 Al1 Al2 O6 177.73(5) . . . . ?
O2 Al1 Al2 O6 -45.22(5) . . . . ?
O1 Al1 Al2 O6 76.64(6) . . . . ?
O4 Al1 Al2 O6 -118.47(6) . . . . ?
N1 Al1 Al2 O6 61.97(5) . . . . ?
O3 Al1 Al2 O4 -63.80(7) . . . . ?
O2 Al1 Al2 O4 73.25(6) . . . . ?
O1 Al1 Al2 O4 -164.89(7) . . . . ?
N1 Al1 Al2 O4 -179.55(6) . . . . ?
O3 Al1 Al2 O1 101.09(7) . . . . ?
O2 Al1 Al2 O1 -121.86(6) . . . . ?
O4 Al1 Al2 O1 164.89(7) . . . . ?
N1 Al1 Al2 O1 -14.67(6) . . . . ?
O3 Al1 Al2 N2 -77.81(6) . . . . ?
O2 Al1 Al2 N2 59.25(6) . . . . ?
O1 Al1 Al2 N2 -178.90(7) . . . . ?
O4 Al1 Al2 N2 -14.01(6) . . . . ?
N1 Al1 Al2 N2 166.44(5) . . . . ?
O5 Al2 N2 C69 91.39(9) . . . . ?
O6 Al2 N2 C69 -26.45(9) . . . . ?
O4 Al2 N2 C69 -146.98(9) . . . . ?
O1 Al2 N2 C69 -140.02(13) . . . . ?
Al1 Al2 N2 C69 -138.12(8) . . . . ?
O5 Al2 N2 C4 -147.55(8) . . . . ?
O6 Al2 N2 C4 94.61(9) . . . . ?
O4 Al2 N2 C4 -25.93(8) . . . . ?
O1 Al2 N2 C4 -18.96(18) . . . . ?
Al1 Al2 N2 C4 -17.06(9) . . . . ?
O5 Al2 N2 C59 -29.82(9) . . . . ?
O6 Al2 N2 C59 -147.66(9) . . . . ?
O4 Al2 N2 C59 91.81(9) . . . . ?
O1 Al2 N2 C59 98.78(15) . . . . ?
Al1 Al2 N2 C59 100.67(8) . . . . ?
O5 Al2 O4 C3 97.96(10) . . . . ?
O6 Al2 O4 C3 -84.06(11) . . . . ?
O1 Al2 O4 C3 -171.95(10) . . . . ?
N2 Al2 O4 C3 5.47(10) . . . . ?
Al1 Al2 O4 C3 -162.43(12) . . . . ?
O5 Al2 O4 Al1 -99.61(6) . . . . ?
O6 Al2 O4 Al1 78.37(6) . . . . ?
O1 Al2 O4 Al1 -9.53(5) . . . . ?
N2 Al2 O4 Al1 167.90(5) . . . . ?
O3 Al1 O4 C3 -72.27(12) . . . . ?
O2 Al1 O4 C3 45.19(12) . . . . ?
O1 Al1 O4 C3 168.96(12) . . . . ?
N1 Al1 O4 C3 160.32(13) . . . . ?
Al2 Al1 O4 C3 159.26(14) . . . . ?
O3 Al1 O4 Al2 128.47(5) . . . . ?
O2 Al1 O4 Al2 -114.08(5) . . . . ?
O1 Al1 O4 Al2 9.70(5) . . . . ?
N1 Al1 O4 Al2 1.05(15) . . . . ?
Al2 O4 C3 C4 16.39(14) . . . . ?
Al1 O4 C3 C4 -139.78(10) . . . . ?
C69 N2 C4 C3 164.09(11) . . . . ?
C59 N2 C4 C3 -75.08(13) . . . . ?
Al2 N2 C4 C3 40.87(12) . . . . ?
O4 C3 C4 N2 -37.73(14) . . . . ?
O6 Al2 O5 C51 80.60(12) . . . . ?
O4 Al2 O5 C51 -101.34(12) . . . . ?
O1 Al2 O5 C51 -179.88(11) . . . . ?
N2 Al2 O5 C51 -16.33(12) . . . . ?
Al1 Al2 O5 C51 -147.35(10) . . . . ?
Al2 O5 C51 C56 33.70(18) . . . . ?
Al2 O5 C51 C52 -146.27(11) . . . . ?
O5 C51 C52 C53 -179.95(12) . . . . ?
C56 C51 C52 C53 0.1(2) . . . . ?
O5 C51 C52 C57 1.77(19) . . . . ?
C56 C51 C52 C57 -178.20(13) . . . . ?
C51 C52 C53 C54 -1.4(2) . . . . ?
C57 C52 C53 C54 176.87(14) . . . . ?
C52 C53 C54 C55 1.1(2) . . . . ?
C52 C53 C54 C58 -177.28(14) . . . . ?
C53 C54 C55 C56 0.4(2) . . . . ?
C58 C54 C55 C56 178.81(14) . . . . ?
C54 C55 C56 C51 -1.6(2) . . . . ?
C54 C55 C56 C59 178.21(13) . . . . ?
O5 C51 C56 C55 -178.59(12) . . . . ?
C52 C51 C56 C55 1.4(2) . . . . ?
O5 C51 C56 C59 1.56(19) . . . . ?
C52 C51 C56 C59 -178.47(12) . . . . ?
C69 N2 C59 C56 -61.79(14) . . . . ?
C4 N2 C59 C56 176.56(11) . . . . ?
Al2 N2 C59 C56 62.31(12) . . . . ?
C55 C56 C59 N2 126.70(13) . . . . ?
C51 C56 C59 N2 -53.45(17) . . . . ?
O5 Al2 O6 C61 -112.95(12) . . . . ?
O4 Al2 O6 C61 68.97(14) . . . . ?
O1 Al2 O6 C61 146.26(12) . . . . ?
N2 Al2 O6 C61 -14.42(13) . . . . ?
Al1 Al2 O6 C61 109.18(12) . . . . ?
Al2 O6 C61 C66 29.4(2) . . . . ?
Al2 O6 C61 C62 -151.86(11) . . . . ?
O6 C61 C62 C63 -176.04(13) . . . . ?
C66 C61 C62 C63 2.8(2) . . . . ?
O6 C61 C62 C67 4.3(2) . . . . ?
C66 C61 C62 C67 -176.89(13) . . . . ?
C61 C62 C63 C64 -1.6(2) . . . . ?
C67 C62 C63 C64 177.99(15) . . . . ?
C62 C63 C64 C65 -0.7(2) . . . . ?
C62 C63 C64 C68 -179.76(15) . . . . ?
C63 C64 C65 C66 2.0(2) . . . . ?
C68 C64 C65 C66 -178.96(15) . . . . ?
C64 C65 C66 C61 -0.8(2) . . . . ?
C64 C65 C66 C69 174.76(13) . . . . ?
O6 C61 C66 C65 177.18(13) . . . . ?
C62 C61 C66 C65 -1.6(2) . . . . ?
O6 C61 C66 C69 1.6(2) . . . . ?
C62 C61 C66 C69 -177.14(12) . . . . ?
C4 N2 C69 C66 -64.05(14) . . . . ?
C59 N2 C69 C66 174.37(11) . . . . ?
Al2 N2 C69 C66 53.92(13) . . . . ?
C65 C66 C69 N2 140.06(13) . . . . ?
C61 C66 C69 N2 -44.39(18) . . . . ?
C6S C1S C2S C3S 0.6(2) . . . . ?
C7S C1S C2S C3S -178.75(15) . . . . ?
C1S C2S C3S C4S -0.1(2) . . . . ?
C2S C3S C4S C5S -0.2(3) . . . . ?
C3S C4S C5S C6S 0.1(3) . . . . ?
C4S C5S C6S C1S 0.4(3) . . . . ?
C2S C1S C6S C5S -0.7(3) . . . . ?
C7S C1S C6S C5S 178.62(17) . . . . ?
C16S C11S C12S C13S -0.3(3) . . . . ?
C17S C11S C12S C13S 178.76(19) . . . . ?
C11S C12S C13S C14S 0.4(3) . . . . ?
C12S C13S C14S C15S -0.1(3) . . . . ?
C13S C14S C15S C16S -0.2(3) . . . . ?
C14S C15S C16S C11S 0.3(2) . . . . ?
C12S C11S C16S C15S 0.0(2) . . . . ?
C17S C11S C16S C15S -179.12(17) . . . . ?
C26S C21S C22S C23S -1.2(3) . . . . ?
C27S C21S C22S C23S 179.03(19) . . . . ?
C21S C22S C23S C24S 1.1(3) . . . . ?
C22S C23S C24S C25S -0.9(3) . . . . ?
C23S C24S C25S C26S 1.0(3) . . . . ?
C24S C25S C26S C21S -1.2(3) . . . . ?
C22S C21S C26S C25S 1.3(3) . . . . ?
C27S C21S C26S C25S -178.95(19) . . . . ?
